data_4305821
loop_
_publ_author_name
'Aaron K. Justice'
'Luca De Gioia'
'Mark J. Nilges'
'Thomas B. Rauchfuss'
'Scott R. Wilson'
'Giuseppe Zampella'

_publ_contact_author
; 
Scott R. Wilson 
University of Illinois 
School of Chemical Sciences, Box 59-1 
505 South Mathews Avenue 
Urbana, Illinois  61801 
USA 
;
_publ_contact_author_email srwilson@uiuc.edu
_publ_contact_author_fax '1  217 244 8068'
_publ_contact_author_phone '1  217 244 1708'
_publ_section_title
;
Redox and Structural Properties of Mixed-Valence Models for the Active Site
of the [FeFe]-Hydrogenase: Progress and Challenges
;
_journal_name_full 'Inorganic Chemistry'
_journal_page_first 7405
_journal_page_last 7414
_journal_paper_doi 10.1021/ic8007552
_journal_volume 47
_journal_year 2008
_chemical_formula_moiety 'C41 H49 Fe2 O3 P3 S2, C H2 Cl2, B F4'
_chemical_formula_sum 'C42 H51 B Cl2 F4 Fe2 O3 P3 S2'
_chemical_formula_weight 1030.27
_chemical_name_systematic
; 
? 
;
_space_group_IT_number 11
_symmetry_cell_setting monoclinic
_symmetry_space_group_name_Hall '-P 2yb'
_symmetry_space_group_name_H-M 'P 1 21/m 1'
_atom_sites_solution_hydrogens geom
_atom_sites_solution_primary direct
_atom_sites_solution_secondary difmap
_audit_creation_method SHELXL-97
_audit_update_record
; 
2008-02-08   text and data added, akj 
;
_cell_angle_alpha 90.00
_cell_angle_beta 105.462(2)
_cell_angle_gamma 90.00
_cell_formula_units_Z 2
_cell_length_a 9.2644(7)
_cell_length_b 16.1182(12)
_cell_length_c 16.1141(12)
_cell_measurement_reflns_used 7343
_cell_measurement_temperature 193(2)
_cell_measurement_theta_max 25.18
_cell_measurement_theta_min 2.31
_cell_volume 2319.2(3)
_computing_cell_refinement 'SAINT V7.23A (Bruker, 2005)'
_computing_data_collection 'APEX2 V2.0-1 (Bruker, 2004)'
_computing_data_reduction
; 
SAINT V7.23A, XPREP V2005/2, SADABS V2007/4 (Bruker, 2005 & 2007) 
;
_computing_molecular_graphics 'SHELXTL V6.12 (Bruker, 2005)'
_computing_publication_material 'XCIF V6.12 (Bruker, 2005)'
_computing_structure_refinement 'SHELXTL V6.12 (Bruker, 2005)'
_computing_structure_solution 'SHELXTL V6.12 (Bruker, 2005)'
_diffrn_ambient_temperature 193(2)
_diffrn_measured_fraction_theta_full 0.998
_diffrn_measured_fraction_theta_max 0.998
_diffrn_measurement_device 'Bruker Kappa/ApexII CCD'
_diffrn_measurement_method 'profile data from \f and \w scans'
_diffrn_radiation_monochromator graphite
_diffrn_radiation_source 'fine-focus sealed tube'
_diffrn_radiation_type MoK\a
_diffrn_radiation_wavelength 0.71073
_diffrn_radiation_wavelength_id ga60xas
_diffrn_reflns_av_R_equivalents 0.0431
_diffrn_reflns_av_sigmaI/netI 0.0314
_diffrn_reflns_limit_h_max 11
_diffrn_reflns_limit_h_min -11
_diffrn_reflns_limit_k_max 19
_diffrn_reflns_limit_k_min -19
_diffrn_reflns_limit_l_max 19
_diffrn_reflns_limit_l_min -17
_diffrn_reflns_number 27790
_diffrn_reflns_theta_full 25.63
_diffrn_reflns_theta_max 25.63
_diffrn_reflns_theta_min 1.82
_exptl_absorpt_coefficient_mu 0.988
_exptl_absorpt_correction_T_max 0.9323
_exptl_absorpt_correction_T_min 0.7729
_exptl_absorpt_correction_type integration
_exptl_absorpt_process_details 'SHELXTL/XPREP V2005/2 (Bruker, 2005)'
_exptl_crystal_colour black
_exptl_crystal_density_diffrn 1.475
_exptl_crystal_density_method 'not measured'
_exptl_crystal_description columnar
_exptl_crystal_F_000 1062
_exptl_crystal_id ga60xas
_exptl_crystal_preparation
; 
The data crystal was mounted using oil (Parantone-N, Exxon) to a 
0.3 mm cryo-loop (Hampton Research) with the (1 5 5) scattering 
planes roughly normal to the spindle axis. 
;
_exptl_crystal_size_max 0.31
_exptl_crystal_size_mid 0.08
_exptl_crystal_size_min 0.08
_refine_diff_density_max 1.036
_refine_diff_density_min -0.548
_refine_diff_density_rms 0.079
_refine_ls_extinction_method none
_refine_ls_goodness_of_fit_ref 1.069
_refine_ls_hydrogen_treatment noref
_refine_ls_matrix_type full
_refine_ls_number_parameters 471
_refine_ls_number_reflns 4544
_refine_ls_number_restraints 503
_refine_ls_restrained_S_all 1.062
_refine_ls_R_factor_all 0.0642
_refine_ls_R_factor_gt 0.0505
_refine_ls_shift/su_max 0.015
_refine_ls_shift/su_mean 0.000
_refine_ls_structure_factor_coef Fsqd
_refine_ls_weighting_details 'calc w=1/[\s^2^(Fo^2^)+(0.0605P)^2^+5.5279P] where P=(Fo^2^+2Fc^2^)/3'
_refine_ls_weighting_scheme calc
_refine_ls_wR_factor_gt 0.1328
_refine_ls_wR_factor_ref 0.1414
_reflns_number_gt 3699
_reflns_number_total 4544
_reflns_threshold_expression >2sigma(I)
_cod_data_source_file ic8007552-file002_2.cif
_cod_data_source_block ga60xas
_cod_depositor_comments
;
The following automatic conversions were performed:
'_symmetry_cell_setting' value 'Monoclinic' changed to 'monoclinic'
according to '/home/saulius/struct/CIF-dictionaries/cif_core.dic'
dictionary named 'cif_core.dic' version 2.4.1 from 2010-06-29.

Automatic conversion script
Id: cif_fix_enum 1527 2010-12-29 10:47:43Z saulius 
;
_cod_original_sg_symbol_Hall '-P 2yb '
_cod_original_sg_symbol_H-M 'P 21/m '
_cod_database_code 4305821

loop_
_symmetry_equiv_pos_as_xyz
'x, y, z'
'-x, y+1/2, -z'
'-x, -y, -z'
'x, -y-1/2, z'

loop_
_atom_site_label
_atom_site_type_symbol
_atom_site_fract_x
_atom_site_fract_y
_atom_site_fract_z
_atom_site_U_iso_or_equiv
_atom_site_adp_type
_atom_site_occupancy
_atom_site_symmetry_multiplicity
_atom_site_calc_flag
_atom_site_refinement_flags
_atom_site_disorder_assembly
_atom_site_disorder_group
Fe1 Fe 0.67478(7) 0.2500 0.27566(4) 0.02514(17) Uani 1 2 d S . .
Fe2 Fe 0.84436(8) 0.2500 0.43147(5) 0.02811(18) Uani 1 2 d SD . .
S1 S 0.85445(11) 0.15402(6) 0.33140(6) 0.0362(2) Uani 1 1 d . . .
P1 P 0.54635(11) 0.15538(6) 0.18332(6) 0.0346(2) Uani 1 1 d D . .
P2 P 1.06971(15) 0.2500 0.53294(9) 0.0328(3) Uani 1 2 d SDU . .
O1 O 0.4415(4) 0.2500 0.3675(3) 0.0448(10) Uani 1 2 d S A .
O2 O 0.7064(4) 0.1215(2) 0.5116(2) 0.0665(10) Uani 1 1 d . . .
C1 C 0.5393(6) 0.2500 0.3364(3) 0.0312(11) Uani 1 2 d S . .
C2 C 0.7654(4) 0.1709(3) 0.4822(3) 0.0417(10) Uani 1 1 d . . .
C3 C 0.9928(5) 0.1709(4) 0.2695(3) 0.0603(13) Uani 1 1 d . . .
H3A H 1.0940 0.1699 0.3101 0.072 Uiso 1 1 calc R . .
H3B H 0.9865 0.1238 0.2293 0.072 Uiso 1 1 calc R . .
C4 C 0.9766(8) 0.2500 0.2187(5) 0.0619(19) Uani 1 2 d S . .
H4A H 1.0524 0.2500 0.1855 0.074 Uiso 1 2 calc SR . .
H4B H 0.8767 0.2500 0.1767 0.074 Uiso 1 2 calc SR . .
C5 C 0.4183(5) 0.2092(3) 0.0949(3) 0.0489(11) Uani 1 1 d . . .
H5 H 0.3527 0.1792 0.0495 0.059 Uiso 1 1 calc R . .
C6 C 0.6420(7) 0.0918(4) 0.1205(4) 0.047(2) Uani 0.508(10) 1 d PGDU A 1
C7 C 0.6844(9) 0.1269(4) 0.0517(5) 0.057(2) Uani 0.508(10) 1 d PGDU A 1
H7 H 0.6542 0.1818 0.0337 0.068 Uiso 0.508(10) 1 calc PR A 1
C8 C 0.7709(9) 0.0816(5) 0.0094(5) 0.058(2) Uani 0.508(10) 1 d PGU A 1
H8 H 0.7998 0.1056 -0.0376 0.069 Uiso 0.508(10) 1 calc PR A 1
C9 C 0.8150(8) 0.0013(5) 0.0358(5) 0.048(2) Uani 0.508(10) 1 d PGU A 1
H9 H 0.8742 -0.0297 0.0069 0.057 Uiso 0.508(10) 1 calc PR A 1
C10 C 0.7727(9) -0.0338(4) 0.1046(5) 0.046(2) Uani 0.508(10) 1 d PGU A 1
H10 H 0.8029 -0.0887 0.1226 0.055 Uiso 0.508(10) 1 calc PR A 1
C11 C 0.6862(9) 0.0115(4) 0.1469(4) 0.0488(19) Uani 0.508(10) 1 d PGDU A 1
H11 H 0.6572 -0.0125 0.1939 0.059 Uiso 0.508(10) 1 calc PR A 1
C12 C 0.4315(3) 0.08479(15) 0.22755(17) 0.0400(9) Uani 1 1 d G A .
C13 C 0.2888(3) 0.06212(19) 0.17976(17) 0.0601(13) Uani 1 1 d G . .
H13 H 0.2483 0.0848 0.1240 0.072 Uiso 1 1 calc R A .
C14 C 0.2053(2) 0.0062(2) 0.2136(2) 0.0751(17) Uani 1 1 d G A .
H14 H 0.1078 -0.0093 0.1809 0.090 Uiso 1 1 calc R . .
C15 C 0.2645(3) -0.02704(18) 0.2952(2) 0.0739(17) Uani 1 1 d G . .
H15 H 0.2074 -0.0653 0.3183 0.089 Uiso 1 1 calc R A .
C16 C 0.4073(4) -0.00437(18) 0.34294(18) 0.0607(13) Uani 1 1 d G A .
H16 H 0.4477 -0.0271 0.3987 0.073 Uiso 1 1 calc R . .
C17 C 0.4908(3) 0.05154(17) 0.30914(17) 0.0498(11) Uani 1 1 d G . .
H17 H 0.5883 0.0670 0.3418 0.060 Uiso 1 1 calc R A .
C18 C 1.2127(7) 0.1831(4) 0.5025(5) 0.060(2) Uani 0.50 1 d PDU . .
H18 H 1.2124 0.2022 0.4434 0.072 Uiso 0.50 1 calc PR . .
C19 C 1.1695(12) 0.0914(5) 0.4914(9) 0.076(3) Uani 0.50 1 d PDU . .
H19A H 1.0662 0.0864 0.4555 0.114 Uiso 0.50 1 calc PR . .
H19B H 1.1774 0.0666 0.5479 0.114 Uiso 0.50 1 calc PR . .
H19C H 1.2371 0.0626 0.4635 0.114 Uiso 0.50 1 calc PR . .
C20 C 1.3746(8) 0.1943(6) 0.5557(6) 0.067(2) Uani 0.50 1 d PDU . .
H20A H 1.3983 0.2536 0.5620 0.101 Uiso 0.50 1 calc PR . .
H20B H 1.4419 0.1671 0.5265 0.101 Uiso 0.50 1 calc PR . .
H20C H 1.3874 0.1695 0.6127 0.101 Uiso 0.50 1 calc PR . .
C21 C 1.0631(10) 0.2115(5) 0.6413(5) 0.070(2) Uani 0.50 1 d PDU . .
H21 H 1.1528 0.2393 0.6796 0.084 Uiso 0.50 1 calc PR . .
C22 C 1.1005(16) 0.1213(6) 0.6602(9) 0.102(3) Uani 0.50 1 d PDU . .
H22A H 1.1849 0.1059 0.6376 0.153 Uiso 0.50 1 calc PR . .
H22B H 1.0133 0.0872 0.6328 0.153 Uiso 0.50 1 calc PR . .
H22C H 1.1275 0.1123 0.7226 0.153 Uiso 0.50 1 calc PR . .
C23 C 0.9357(8) 0.2500 0.6729(4) 0.0651(18) Uani 1 2 d SDU . .
H23A H 0.9303 0.3097 0.6607 0.098 Uiso 0.50 1 calc PR . .
H23B H 0.9549 0.2411 0.7350 0.098 Uiso 0.50 1 calc PR . .
H23C H 0.8406 0.2238 0.6430 0.098 Uiso 0.50 1 calc PR . .
C24 C 1.1680(8) 0.3507(4) 0.5580(5) 0.0470(18) Uani 0.50 1 d PDU . .
H24 H 1.2607 0.3393 0.6051 0.056 Uiso 0.50 1 calc PR . .
C25 C 1.0797(11) 0.4156(5) 0.5934(7) 0.063(2) Uani 0.50 1 d PDU . .
H25A H 1.0471 0.3917 0.6414 0.095 Uiso 0.50 1 calc PR . .
H25B H 0.9919 0.4328 0.5478 0.095 Uiso 0.50 1 calc PR . .
H25C H 1.1436 0.4639 0.6138 0.095 Uiso 0.50 1 calc PR . .
C26 C 1.2207(11) 0.3868(6) 0.4831(6) 0.046(2) Uani 0.50 1 d PDU . .
H26A H 1.2765 0.3444 0.4609 0.069 Uiso 0.50 1 calc PR . .
H26B H 1.2857 0.4347 0.5034 0.069 Uiso 0.50 1 calc PR . .
H26C H 1.1335 0.4043 0.4372 0.069 Uiso 0.50 1 calc PR . .
C27 C 0.3944(18) 0.7817(9) 0.1814(13) 0.098(2) Uani 0.3114(10) 1 d PDU . 1
H27A H 0.2974 0.7822 0.1367 0.117 Uiso 0.3114(10) 1 calc PR . 1
H27B H 0.3990 0.8310 0.2187 0.117 Uiso 0.3114(10) 1 calc PR . 1
Cl1 Cl 0.4131(8) 0.6895(4) 0.2434(4) 0.0948(16) Uani 0.3114(10) 1 d PDU . 1
Cl2 Cl 0.5443(8) 0.7825(4) 0.1333(5) 0.1083(18) Uani 0.3114(10) 1 d PDU . 1
B1 B 0.0308(8) 0.2617(6) 0.9316(5) 0.072(3) Uani 0.303(4) 1 d PDU B 1
F1 F -0.0538(14) 0.1915(7) 0.9083(9) 0.123(6) Uani 0.303(4) 1 d PDU B 1
F2 F 0.1694(6) 0.2498(13) 0.9174(5) 0.063(2) Uani 0.606(8) 2 d SPDU B 1
F3 F 0.0492(11) 0.2774(6) 1.0176(5) 0.083(3) Uani 0.303(4) 1 d PDU B 1
F4 F -0.0386(16) 0.3277(8) 0.8836(7) 0.080(3) Uani 0.303(4) 1 d PDU B 1
B2 B 0.0080(11) 0.2756(6) 0.9530(6) 0.072(4) Uani 0.197(4) 1 d PDU B 2
F5 F -0.1113(11) 0.2361(9) 0.9713(9) 0.092(6) Uani 0.197(4) 1 d PDU B 2
F6 F 0.0811(13) 0.3231(7) 1.0223(7) 0.061(3) Uani 0.197(4) 1 d PDU B 2
F7 F 0.1056(15) 0.2176(8) 0.9366(10) 0.094(4) Uani 0.197(4) 1 d PDU B 2
F8 F -0.043(2) 0.3253(9) 0.8821(8) 0.081(4) Uani 0.197(4) 1 d PDU B 2
C28 C 0.385(3) 0.7723(12) 0.205(3) 0.099(3) Uani 0.1096(10) 1 d PDU C 2
H28A H 0.2808 0.7663 0.1691 0.119 Uiso 0.1096(10) 1 calc PR C 2
H28B H 0.3815 0.7973 0.2610 0.119 Uiso 0.1096(10) 1 calc PR C 2
Cl3 Cl 0.473(2) 0.6743(9) 0.2231(14) 0.098(3) Uani 0.1096(10) 1 d PDU C 2
Cl4 Cl 0.487(2) 0.8366(10) 0.1535(15) 0.106(3) Uani 0.1096(10) 1 d PDU C 2
C30 C 0.6547(8) 0.0820(4) 0.1372(5) 0.043(2) Uani 0.492(10) 1 d PGDU A 2
C31 C 0.7270(9) 0.1113(4) 0.0777(5) 0.053(2) Uani 0.492(10) 1 d PGDU A 2
H31 H 0.7184 0.1680 0.0612 0.064 Uiso 0.492(10) 1 calc PR A 2
C32 C 0.8118(8) 0.0575(5) 0.0424(5) 0.053(2) Uani 0.492(10) 1 d PGU A 2
H32 H 0.8612 0.0775 0.0017 0.063 Uiso 0.492(10) 1 calc PR A 2
C33 C 0.8244(8) -0.0255(5) 0.0665(6) 0.046(2) Uani 0.492(10) 1 d PGU A 2
H33 H 0.8824 -0.0623 0.0424 0.055 Uiso 0.492(10) 1 calc PR A 2
C34 C 0.7522(10) -0.0548(4) 0.1260(6) 0.054(2) Uani 0.492(10) 1 d PGU A 2
H34 H 0.7607 -0.1116 0.1425 0.065 Uiso 0.492(10) 1 calc PR A 2
C35 C 0.6673(10) -0.0010(4) 0.1614(5) 0.053(2) Uani 0.492(10) 1 d PGDU A 2
H35 H 0.6179 -0.0210 0.2020 0.064 Uiso 0.492(10) 1 calc PR A 2
C29 C 0.402(5) 0.7334(19) 0.1665(16) 0.099(3) Uani 0.0790(3) 1 d PDU D 3
H29A H 0.2970 0.7257 0.1326 0.119 Uiso 0.0790(3) 1 calc PR D 3
H29B H 0.4553 0.6799 0.1682 0.119 Uiso 0.0790(3) 1 calc PR D 3
Cl5 Cl 0.408(2) 0.7653(14) 0.2720(12) 0.097(3) Uani 0.0790(3) 1 d PDU D 3
Cl6 Cl 0.489(4) 0.8098(18) 0.1177(17) 0.100(3) Uani 0.0790(3) 1 d PDU D 3

loop_
_atom_site_aniso_label
_atom_site_aniso_U_11
_atom_site_aniso_U_22
_atom_site_aniso_U_33
_atom_site_aniso_U_23
_atom_site_aniso_U_13
_atom_site_aniso_U_12
Fe1 0.0286(3) 0.0219(3) 0.0259(4) 0.000 0.0091(3) 0.000
Fe2 0.0303(4) 0.0302(4) 0.0259(4) 0.000 0.0109(3) 0.000
S1 0.0431(5) 0.0327(5) 0.0341(5) -0.0001(4) 0.0124(4) 0.0120(4)
P1 0.0367(5) 0.0346(5) 0.0338(5) -0.0096(4) 0.0117(4) -0.0055(4)
P2 0.0363(7) 0.0329(7) 0.0282(7) 0.000 0.0068(6) 0.000
O1 0.040(2) 0.054(2) 0.047(2) 0.000 0.0236(19) 0.000
O2 0.067(2) 0.083(2) 0.0501(19) 0.0163(18) 0.0157(16) -0.0321(19)
C1 0.036(3) 0.026(2) 0.032(3) 0.000 0.009(2) 0.000
C2 0.040(2) 0.055(3) 0.030(2) 0.0027(18) 0.0099(17) -0.0072(19)
C3 0.051(2) 0.094(4) 0.041(2) 0.000(2) 0.023(2) 0.025(3)
C4 0.051(4) 0.095(6) 0.049(4) 0.000 0.029(3) 0.000
C5 0.042(2) 0.067(3) 0.035(2) -0.0081(19) 0.0058(17) -0.007(2)
C6 0.042(4) 0.050(4) 0.050(4) -0.026(4) 0.016(3) -0.011(4)
C7 0.067(6) 0.059(5) 0.052(5) -0.016(4) 0.028(5) -0.004(4)
C8 0.073(5) 0.059(5) 0.048(5) -0.002(4) 0.028(4) 0.003(4)
C9 0.057(4) 0.056(5) 0.038(4) -0.007(4) 0.026(4) -0.004(4)
C10 0.054(4) 0.046(4) 0.051(5) -0.009(4) 0.035(4) -0.007(4)
C11 0.050(4) 0.056(4) 0.050(4) -0.014(3) 0.031(3) -0.005(3)
C12 0.038(2) 0.0282(18) 0.058(3) -0.0139(18) 0.0200(18) -0.0065(16)
C13 0.042(2) 0.052(3) 0.083(4) -0.005(3) 0.011(2) -0.008(2)
C14 0.038(2) 0.060(3) 0.124(5) -0.003(3) 0.017(3) -0.017(2)
C15 0.055(3) 0.044(3) 0.133(5) 0.013(3) 0.044(3) -0.008(2)
C16 0.065(3) 0.039(2) 0.085(4) 0.008(2) 0.033(3) -0.008(2)
C17 0.050(2) 0.044(2) 0.057(3) -0.001(2) 0.018(2) -0.012(2)
C18 0.061(4) 0.075(5) 0.043(4) 0.006(4) 0.013(4) 0.037(4)
C19 0.075(6) 0.076(6) 0.065(6) -0.009(5) -0.001(5) 0.038(5)
C20 0.051(4) 0.092(6) 0.060(5) 0.018(5) 0.018(4) 0.031(4)
C21 0.102(6) 0.069(5) 0.051(4) 0.012(4) 0.039(4) 0.014(4)
C22 0.126(8) 0.088(6) 0.093(7) 0.033(6) 0.030(7) 0.023(6)
C23 0.098(5) 0.067(4) 0.038(3) 0.000 0.031(3) 0.000
C24 0.045(4) 0.044(4) 0.048(4) -0.005(3) 0.006(3) -0.005(3)
C25 0.072(5) 0.050(4) 0.069(6) -0.011(4) 0.020(4) -0.002(4)
C26 0.038(4) 0.051(5) 0.049(5) 0.001(4) 0.011(4) -0.008(4)
C27 0.122(4) 0.075(4) 0.111(4) 0.015(4) 0.058(4) 0.000(4)
Cl1 0.121(4) 0.072(3) 0.106(4) 0.013(3) 0.054(3) -0.009(3)
Cl2 0.137(4) 0.092(4) 0.117(4) 0.011(3) 0.071(3) 0.003(3)
B1 0.045(5) 0.088(7) 0.081(6) -0.003(7) 0.015(6) 0.007(6)
F1 0.104(10) 0.107(9) 0.172(15) -0.008(9) 0.063(11) -0.043(9)
F2 0.048(4) 0.072(5) 0.073(4) -0.021(10) 0.022(3) -0.006(7)
F3 0.084(5) 0.097(9) 0.076(4) 0.016(5) 0.034(4) 0.027(5)
F4 0.069(6) 0.096(6) 0.074(6) 0.017(5) 0.016(5) -0.001(5)
B2 0.059(7) 0.088(9) 0.071(7) 0.008(6) 0.018(6) 0.011(5)
F5 0.105(9) 0.060(14) 0.114(12) 0.008(9) 0.037(8) -0.030(8)
F6 0.055(6) 0.044(8) 0.082(6) 0.005(6) 0.014(5) 0.005(5)
F7 0.082(7) 0.093(7) 0.097(7) -0.026(6) 0.005(6) 0.013(6)
F8 0.074(8) 0.093(8) 0.074(6) 0.019(6) 0.018(6) -0.007(6)
C28 0.122(5) 0.075(5) 0.113(5) 0.013(5) 0.055(5) -0.002(4)
Cl3 0.124(6) 0.069(5) 0.111(6) 0.015(5) 0.052(6) -0.003(5)
Cl4 0.129(5) 0.082(5) 0.120(5) 0.014(5) 0.057(5) -0.004(5)
C30 0.040(4) 0.051(4) 0.042(4) -0.023(4) 0.017(3) -0.007(4)
C31 0.059(5) 0.053(4) 0.052(5) -0.010(4) 0.023(4) -0.005(4)
C32 0.065(5) 0.061(5) 0.040(5) -0.006(4) 0.028(4) 0.003(4)
C33 0.054(4) 0.051(4) 0.038(5) -0.016(4) 0.022(4) -0.005(4)
C34 0.060(5) 0.054(5) 0.059(5) -0.013(4) 0.037(4) -0.005(4)
C35 0.054(5) 0.050(4) 0.063(5) -0.010(4) 0.031(4) 0.003(4)
C29 0.124(5) 0.078(5) 0.111(4) 0.012(4) 0.058(4) -0.001(4)
Cl5 0.119(5) 0.076(6) 0.110(5) 0.012(5) 0.058(5) -0.002(5)
Cl6 0.126(6) 0.080(6) 0.111(5) 0.014(5) 0.060(5) 0.001(5)

loop_
_atom_type_symbol
_atom_type_description
_atom_type_scat_dispersion_real
_atom_type_scat_dispersion_imag
_atom_type_scat_source
C C 0.0033 0.0016 'International Tables Vol C Tables 4.2.6.8 and 6.1.1.4'
H H 0.0000 0.0000 'International Tables Vol C Tables 4.2.6.8 and 6.1.1.4'
B B 0.0013 0.0007 'International Tables Vol C Tables 4.2.6.8 and 6.1.1.4'
O O 0.0106 0.0060 'International Tables Vol C Tables 4.2.6.8 and 6.1.1.4'
F F 0.0171 0.0103 'International Tables Vol C Tables 4.2.6.8 and 6.1.1.4'
P P 0.1023 0.0942 'International Tables Vol C Tables 4.2.6.8 and 6.1.1.4'
S S 0.1246 0.1234 'International Tables Vol C Tables 4.2.6.8 and 6.1.1.4'
Cl Cl 0.1484 0.1585 'International Tables Vol C Tables 4.2.6.8 and 6.1.1.4'
Fe Fe 0.3463 0.8444 'International Tables Vol C Tables 4.2.6.8 and 6.1.1.4'

loop_
_exptl_crystal_face_index_h
_exptl_crystal_face_index_k
_exptl_crystal_face_index_l
_exptl_crystal_face_perp_dist
0.00 -1.00 -1.00 0.0600
0.00 1.00 1.00 0.0200
0.00 -1.00 1.00 0.0300
0.00 1.00 -1.00 0.0500
1.00 0.00 0.00 0.1400
-1.00 0.00 0.00 0.1700

loop_
_geom_angle_atom_site_label_1
_geom_angle_atom_site_label_2
_geom_angle_atom_site_label_3
_geom_angle
_geom_angle_site_symmetry_1
_geom_angle_site_symmetry_3
_geom_angle_publ_flag
C1 Fe1 P1 92.15(12) . . ?
C1 Fe1 P1 92.15(12) . 4_565 ?
P1 Fe1 P1 85.88(6) . 4_565 ?
C1 Fe1 S1 109.32(12) . 4_565 ?
P1 Fe1 S1 158.30(5) . 4_565 ?
P1 Fe1 S1 90.14(4) 4_565 4_565 ?
C1 Fe1 S1 109.32(12) . . ?
P1 Fe1 S1 90.14(4) . . ?
P1 Fe1 S1 158.30(5) 4_565 . ?
S1 Fe1 S1 85.71(6) 4_565 . ?
C1 Fe1 Fe2 78.55(16) . . ?
P1 Fe1 Fe2 136.39(3) . . ?
P1 Fe1 Fe2 136.39(3) 4_565 . ?
S1 Fe1 Fe2 54.87(3) 4_565 . ?
S1 Fe1 Fe2 54.87(3) . . ?
C2 Fe2 C2 91.9(3) . 4_565 ?
C2 Fe2 S1 157.44(13) . 4_565 ?
C2 Fe2 S1 86.41(14) 4_565 4_565 ?
C2 Fe2 S1 86.41(14) . . ?
C2 Fe2 S1 157.44(13) 4_565 . ?
S1 Fe2 S1 86.66(6) 4_565 . ?
C2 Fe2 P2 94.63(13) . . ?
C2 Fe2 P2 94.63(13) 4_565 . ?
S1 Fe2 P2 107.93(4) 4_565 . ?
S1 Fe2 P2 107.93(4) . . ?
C2 Fe2 Fe1 103.25(13) . . ?
C2 Fe2 Fe1 103.25(13) 4_565 . ?
S1 Fe2 Fe1 55.60(3) 4_565 . ?
S1 Fe2 Fe1 55.60(3) . . ?
P2 Fe2 Fe1 154.09(5) . . ?
C3 S1 Fe2 116.96(18) . . ?
C3 S1 Fe1 103.14(16) . . ?
Fe2 S1 Fe1 69.53(3) . . ?
C5 P1 C12 106.13(16) . . ?
C5 P1 C6 98.3(3) . . ?
C12 P1 C6 106.6(2) . . ?
C5 P1 C30 107.7(3) . . ?
C12 P1 C30 101.3(3) . . ?
C5 P1 Fe1 108.45(15) . . ?
C12 P1 Fe1 115.25(10) . . ?
C6 P1 Fe1 120.0(2) . . ?
C30 P1 Fe1 117.2(3) . . ?
C24 P2 C21 103.0(4) . . ?
C24 P2 C18 102.7(3) . . ?
C21 P2 C18 104.8(3) . . ?
C24 P2 Fe2 117.3(2) . . ?
C21 P2 Fe2 114.7(3) . . ?
C18 P2 Fe2 112.8(2) . . ?
O1 C1 Fe1 173.0(5) . . ?
O2 C2 Fe2 175.8(4) . . ?
C4 C3 S1 116.0(4) . . ?
C4 C3 H3A 108.3 . . ?
S1 C3 H3A 108.3 . . ?
C4 C3 H3B 108.3 . . ?
S1 C3 H3B 108.3 . . ?
H3A C3 H3B 107.4 . . ?
C3 C4 C3 116.3(6) 4_565 . ?
C3 C4 H4A 108.2 4_565 . ?
C3 C4 H4A 108.2 . . ?
C3 C4 H4B 108.2 4_565 . ?
C3 C4 H4B 108.2 . . ?
H4A C4 H4B 107.4 . . ?
C5 C5 P1 118.59(14) 4_565 . ?
C5 C5 H5 120.7 4_565 . ?
P1 C5 H5 120.7 . . ?
C7 C6 C11 120.0 . . ?
C7 C6 P1 119.7(4) . . ?
C11 C6 P1 119.9(4) . . ?
C6 C7 C8 120.0 . . ?
C6 C7 H7 120.0 . . ?
C8 C7 H7 120.0 . . ?
C7 C8 C9 120.0 . . ?
C7 C8 H8 120.0 . . ?
C9 C8 H8 120.0 . . ?
C10 C9 C8 120.0 . . ?
C10 C9 H9 120.0 . . ?
C8 C9 H9 120.0 . . ?
C11 C10 C9 120.0 . . ?
C11 C10 H10 120.0 . . ?
C9 C10 H10 120.0 . . ?
C10 C11 C6 120.0 . . ?
C10 C11 H11 120.0 . . ?
C6 C11 H11 120.0 . . ?
C13 C12 C17 120.0 . . ?
C13 C12 P1 120.95(15) . . ?
C17 C12 P1 119.01(15) . . ?
C14 C13 C12 120.0 . . ?
C14 C13 H13 120.0 . . ?
C12 C13 H13 120.0 . . ?
C15 C14 C13 120.0 . . ?
C15 C14 H14 120.0 . . ?
C13 C14 H14 120.0 . . ?
C14 C15 C16 120.0 . . ?
C14 C15 H15 120.0 . . ?
C16 C15 H15 120.0 . . ?
C17 C16 C15 120.0 . . ?
C17 C16 H16 120.0 . . ?
C15 C16 H16 120.0 . . ?
C16 C17 C12 120.0 . . ?
C16 C17 H17 120.0 . . ?
C12 C17 H17 120.0 . . ?
C20 C18 C19 111.5(7) . . ?
C20 C18 P2 116.3(5) . . ?
C19 C18 P2 114.0(6) . . ?
C20 C18 H18 104.5 . . ?
C19 C18 H18 104.5 . . ?
P2 C18 H18 104.5 . . ?
C18 C19 H19A 109.5 . . ?
C18 C19 H19B 109.5 . . ?
H19A C19 H19B 109.5 . . ?
C18 C19 H19C 109.5 . . ?
H19A C19 H19C 109.5 . . ?
H19B C19 H19C 109.5 . . ?
C18 C20 H20A 109.5 . . ?
C18 C20 H20B 109.5 . . ?
H20A C20 H20B 109.5 . . ?
C18 C20 H20C 109.5 . . ?
H20A C20 H20C 109.5 . . ?
H20B C20 H20C 109.5 . . ?
C22 C21 C23 118.6(7) . . ?
C22 C21 P2 116.5(6) . . ?
C23 C21 P2 113.3(5) . . ?
C22 C21 H21 101.5 . . ?
C23 C21 H21 101.5 . . ?
P2 C21 H21 101.5 . . ?
C21 C22 H22A 109.5 . . ?
C21 C22 H22B 109.5 . . ?
H22A C22 H22B 109.5 . . ?
C21 C22 H22C 109.5 . . ?
H22A C22 H22C 109.5 . . ?
H22B C22 H22C 109.5 . . ?
C21 C23 H23A 109.5 . . ?
C21 C23 H23B 109.5 . . ?
H23A C23 H23B 109.5 . . ?
C21 C23 H23C 109.5 . . ?
H23A C23 H23C 109.5 . . ?
H23B C23 H23C 109.5 . . ?
C25 C24 C26 110.4(7) . . ?
C25 C24 P2 113.6(5) . . ?
C26 C24 P2 113.8(5) . . ?
C25 C24 H24 106.1 . . ?
C26 C24 H24 106.1 . . ?
P2 C24 H24 106.1 . . ?
C24 C25 H25A 109.5 . . ?
C24 C25 H25B 109.5 . . ?
H25A C25 H25B 109.5 . . ?
C24 C25 H25C 109.5 . . ?
H25A C25 H25C 109.5 . . ?
H25B C25 H25C 109.5 . . ?
C24 C26 H26A 109.5 . . ?
C24 C26 H26B 109.5 . . ?
H26A C26 H26B 109.5 . . ?
C24 C26 H26C 109.5 . . ?
H26A C26 H26C 109.5 . . ?
H26B C26 H26C 109.5 . . ?
Cl2 C27 Cl1 106.5(7) . . ?
Cl2 C27 H27A 110.4 . . ?
Cl1 C27 H27A 110.4 . . ?
Cl2 C27 H27B 110.4 . . ?
Cl1 C27 H27B 110.4 . . ?
H27A C27 H27B 108.6 . . ?
F4 B1 F1 109.8(6) . . ?
F4 B1 F3 109.9(6) . . ?
F1 B1 F3 109.6(6) . . ?
F4 B1 F2 109.4(6) . . ?
F1 B1 F2 109.2(6) . . ?
F3 B1 F2 108.9(5) . . ?
F8 B2 F6 109.7(6) . . ?
F8 B2 F5 109.5(6) . . ?
F6 B2 F5 109.6(6) . . ?
F8 B2 F7 109.4(6) . . ?
F6 B2 F7 109.2(6) . . ?
F5 B2 F7 109.5(6) . . ?
Cl4 C28 Cl3 108.7(11) . . ?
Cl4 C28 H28A 110.0 . . ?
Cl3 C28 H28A 110.0 . . ?
Cl4 C28 H28B 109.9 . . ?
Cl3 C28 H28B 110.0 . . ?
H28A C28 H28B 108.3 . . ?
C31 C30 C35 120.0 . . ?
C31 C30 P1 118.5(4) . . ?
C35 C30 P1 121.5(4) . . ?
C30 C31 C32 120.0 . . ?
C30 C31 H31 120.0 . . ?
C32 C31 H31 120.0 . . ?
C31 C32 C33 120.0 . . ?
C31 C32 H32 120.0 . . ?
C33 C32 H32 120.0 . . ?
C34 C33 C32 120.0 . . ?
C34 C33 H33 120.0 . . ?
C32 C33 H33 120.0 . . ?
C33 C34 C35 120.0 . . ?
C33 C34 H34 120.0 . . ?
C35 C34 H34 120.0 . . ?
C34 C35 C30 120.0 . . ?
C34 C35 H35 120.0 . . ?
C30 C35 H35 120.0 . . ?
Cl5 C29 Cl6 109.0(12) . . ?
Cl5 C29 H29A 109.9 . . ?
Cl6 C29 H29A 109.9 . . ?
Cl5 C29 H29B 109.9 . . ?
Cl6 C29 H29B 109.9 . . ?
H29A C29 H29B 108.3 . . ?

loop_
_geom_bond_atom_site_label_1
_geom_bond_atom_site_label_2
_geom_bond_distance
_geom_bond_site_symmetry_2
_geom_bond_publ_flag
Fe1 C1 1.785(5) . ?
Fe1 P1 2.2387(11) . ?
Fe1 P1 2.2387(11) 4_565 ?
Fe1 S1 2.2745(10) 4_565 ?
Fe1 S1 2.2745(10) . ?
Fe1 Fe2 2.5824(10) . ?
Fe2 C2 1.774(4) . ?
Fe2 C2 1.774(4) 4_565 ?
Fe2 S1 2.2544(11) 4_565 ?
Fe2 S1 2.2544(11) . ?
Fe2 P2 2.2830(15) . ?
S1 C3 1.842(5) . ?
P1 C5 1.814(4) . ?
P1 C12 1.827(2) . ?
P1 C6 1.827(4) . ?
P1 C30 1.832(4) . ?
P2 C24 1.852(6) . ?
P2 C21 1.869(7) . ?
P2 C18 1.871(6) . ?
O1 C1 1.147(6) . ?
O2 C2 1.139(5) . ?
C3 C4 1.501(6) . ?
C3 H3A 0.9900 . ?
C3 H3B 0.9900 . ?
C4 C3 1.501(6) 4_565 ?
C4 H4A 0.9900 . ?
C4 H4B 0.9900 . ?
C5 C5 1.314(9) 4_565 ?
C5 H5 0.9500 . ?
C6 C7 1.3900 . ?
C6 C11 1.3900 . ?
C7 C8 1.3900 . ?
C7 H7 0.9500 . ?
C8 C9 1.3900 . ?
C8 H8 0.9500 . ?
C9 C10 1.3900 . ?
C9 H9 0.9500 . ?
C10 C11 1.3900 . ?
C10 H10 0.9500 . ?
C11 H11 0.9500 . ?
C12 C13 1.3900 . ?
C12 C17 1.3900 . ?
C13 C14 1.3900 . ?
C13 H13 0.9500 . ?
C14 C15 1.3900 . ?
C14 H14 0.9500 . ?
C15 C16 1.3900 . ?
C15 H15 0.9500 . ?
C16 C17 1.3900 . ?
C16 H16 0.9500 . ?
C17 H17 0.9500 . ?
C18 C20 1.527(7) . ?
C18 C19 1.529(8) . ?
C18 H18 1.0000 . ?
C19 H19A 0.9800 . ?
C19 H19B 0.9800 . ?
C19 H19C 0.9800 . ?
C20 H20A 0.9800 . ?
C20 H20B 0.9800 . ?
C20 H20C 0.9800 . ?
C21 C22 1.506(7) . ?
C21 C23 1.535(7) . ?
C21 H21 1.0000 . ?
C22 H22A 0.9800 . ?
C22 H22B 0.9800 . ?
C22 H22C 0.9800 . ?
C23 H23A 0.9800 . ?
C23 H23B 0.9800 . ?
C23 H23C 0.9800 . ?
C24 C25 1.530(7) . ?
C24 C26 1.531(7) . ?
C24 H24 1.0000 . ?
C25 H25A 0.9800 . ?
C25 H25B 0.9800 . ?
C25 H25C 0.9800 . ?
C26 H26A 0.9800 . ?
C26 H26B 0.9800 . ?
C26 H26C 0.9800 . ?
C27 Cl2 1.761(9) . ?
C27 Cl1 1.774(9) . ?
C27 H27A 0.9900 . ?
C27 H27B 0.9900 . ?
B1 F4 1.370(7) . ?
B1 F1 1.370(7) . ?
B1 F3 1.374(7) . ?
B1 F2 1.376(7) . ?
B2 F8 1.372(7) . ?
B2 F6 1.373(7) . ?
B2 F5 1.374(7) . ?
B2 F7 1.375(7) . ?
C28 Cl4 1.759(10) . ?
C28 Cl3 1.766(10) . ?
C28 H28A 0.9900 . ?
C28 H28B 0.9900 . ?
C30 C31 1.3900 . ?
C30 C35 1.3900 . ?
C31 C32 1.3900 . ?
C31 H31 0.9500 . ?
C32 C33 1.3900 . ?
C32 H32 0.9500 . ?
C33 C34 1.3900 . ?
C33 H33 0.9500 . ?
C34 C35 1.3900 . ?
C34 H34 0.9500 . ?
C35 H35 0.9500 . ?
C29 Cl5 1.763(10) . ?
C29 Cl6 1.764(10) . ?
C29 H29A 0.9900 . ?
C29 H29B 0.9900 . ?
